data_2312840
loop_
_publ_author_name
'Kamin, Ashlyn A.'
'Le, Phuong H.'
'Brannan, E. J.'
'Gannon, Paige M.'
'Krajewski, Sebastian'
'Kaminsky, Werner'
'Xiao, Dianne J.'

_publ_section_title
;
 Synthesis and crystal structures of a family of bimetallic complexes with
 phenyl-substituted bridging tetraoxolene ligands.
;
_journal_coeditor_code QF3068
_journal_issue 6
_journal_name_full 'Acta crystallographica. Section C, Structural chemistry'
_journal_paper_doi 10.1107/S2053229625003584
_journal_volume 81
_journal_year 2025
_chemical_formula_iupac '[Co2 (C18 H10 O4) (C18 H18 N4)2] (B F4)2, 2C2 H3 N'
_chemical_formula_moiety 'C54 H46 Co2 N8 O4 2+, 2(B F4 -), 2(C2 H3 N)'
_chemical_formula_sum 'C58 H52 B2 Co2 F8 N10 O4'
_chemical_formula_weight 1244.57
_chemical_name_systematic
;(\m~2~-3,6-Dioxo-2,5-diphenylcyclohexa-1,4-diene-1,4-diolato)bis[{tris[(pyridin-2-yl)methyl]amine}cobalt(II)] bis(tetrafluoroborate)
acetonitrile disolvate
;
_space_group_IT_number 14
_space_group_name_Hall '-P 2yn'
_space_group_name_H-M_alt 'P 1 21/n 1'
_symmetry_cell_setting monoclinic
_symmetry_Int_Tables_number 14
_symmetry_space_group_name_Hall '-P 2yn'
_symmetry_space_group_name_H-M 'P 1 21/n 1'
_atom_sites_solution_hydrogens geom
_atom_sites_solution_primary direct
_atom_sites_solution_secondary difmap
_audit_conform_dict_location ftp://ftp.iucr.org/pub/cif_core.dic
_audit_conform_dict_name cif_core.dic
_audit_conform_dict_version 2.4.5
_audit_creation_date 2022-06-16T10:25:08-00:00
_audit_creation_method 'WinGX routine CIF_UPDATE'
_cell_angle_alpha 90
_cell_angle_beta 97.868(2)
_cell_angle_gamma 90
_cell_formula_units_Z 2
_cell_length_a 11.9796(5)
_cell_length_b 12.9429(6)
_cell_length_c 18.6553(8)
_cell_measurement_reflns_used 9157
_cell_measurement_temperature 100(2)
_cell_measurement_theta_max 28.44
_cell_measurement_theta_min 2.2
_cell_measurement_wavelength 0.71073
_cell_volume 2865.3(2)
_computing_cell_refinement
;
SAINT (Bruker, 2016)
;
_computing_data_collection
;
APEX2 (Bruker, 2016)
;
_computing_data_reduction
;
SORTAV (Blessing, 1995)
;
_computing_molecular_graphics
;
ORTEP-3 for Windows (Farrugia, 2012)
;
_computing_publication_material
;
WinGX publication routines (Farrugia, 2012)
;
_computing_structure_refinement
;
SHELXL2014 (Sheldrick, 2015<i>b</i>)
;
_computing_structure_solution
;
SHELXS2013 (Sheldrick, 2008)
;
_diffrn_ambient_temperature 100(2)
_diffrn_detector 'APEX-II CCD'
_diffrn_measured_fraction_theta_full 1
_diffrn_measured_fraction_theta_max 0.986
_diffrn_measurement_device '\k-geometry diffractometer'
_diffrn_measurement_device_type 'Bruker APEXII'
_diffrn_measurement_method '\f or \w oscillation scans'
_diffrn_orient_matrix_UB_11 -0.008839
_diffrn_orient_matrix_UB_12 -0.059558
_diffrn_orient_matrix_UB_13 0.03447
_diffrn_orient_matrix_UB_21 -0.072893
_diffrn_orient_matrix_UB_22 0.029568
_diffrn_orient_matrix_UB_23 0.023812
_diffrn_orient_matrix_UB_31 -0.041348
_diffrn_orient_matrix_UB_32 -0.039346
_diffrn_orient_matrix_UB_33 -0.03425
_diffrn_radiation_monochromator graphite
_diffrn_radiation_probe x-ray
_diffrn_radiation_type MoK\a
_diffrn_radiation_wavelength 0.71073
_diffrn_reflns_av_R_equivalents 0.0283
_diffrn_reflns_av_unetI/netI 0.0222
_diffrn_reflns_Laue_measured_fraction_full 1
_diffrn_reflns_Laue_measured_fraction_max 0.986
_diffrn_reflns_limit_h_max 16
_diffrn_reflns_limit_h_min -16
_diffrn_reflns_limit_k_max 17
_diffrn_reflns_limit_k_min -17
_diffrn_reflns_limit_l_max 24
_diffrn_reflns_limit_l_min -24
_diffrn_reflns_number 28221
_diffrn_reflns_point_group_measured_fraction_full 1
_diffrn_reflns_point_group_measured_fraction_max 0.986
_diffrn_reflns_theta_full 25
_diffrn_reflns_theta_max 28.657
_diffrn_reflns_theta_min 1.908
_diffrn_source 'sealed x-ray tube'
_diffrn_standards_number 0
_exptl_absorpt_coefficient_mu 0.661
_exptl_absorpt_correction_T_max 0.746
_exptl_absorpt_correction_T_min 0.698
_exptl_absorpt_correction_type multi-scan
_exptl_absorpt_process_details
;
(SADABS; Bruker, 2016)
;
_exptl_crystal_colour purple
_exptl_crystal_density_diffrn 1.443
_exptl_crystal_density_method 'not measured'
_exptl_crystal_description prism
_exptl_crystal_F_000 1276
_exptl_crystal_size_max 0.25
_exptl_crystal_size_mid 0.14
_exptl_crystal_size_min 0.12
_refine_diff_density_max 0.406
_refine_diff_density_min -0.47
_refine_diff_density_rms 0.053
_refine_ls_extinction_method none
_refine_ls_goodness_of_fit_ref 1.036
_refine_ls_hydrogen_treatment constr
_refine_ls_matrix_type full
_refine_ls_number_constraints 0
_refine_ls_number_parameters 380
_refine_ls_number_reflns 7271
_refine_ls_number_restraints 0
_refine_ls_restrained_S_all 1.036
_refine_ls_R_factor_all 0.0359
_refine_ls_R_factor_gt 0.0295
_refine_ls_shift/su_max 0.001
_refine_ls_shift/su_mean 0
_refine_ls_structure_factor_coef Fsqd
_refine_ls_weighting_details 'w=1/[\s^2^(Fo^2^)+(0.0331P)^2^+1.8090P] where P=(Fo^2^+2Fc^2^)/3'
_refine_ls_weighting_scheme calc
_refine_ls_wR_factor_gt 0.0736
_refine_ls_wR_factor_ref 0.0778
_reflns_Friedel_coverage 0
_reflns_number_gt 6388
_reflns_number_total 7271
_reflns_threshold_expression 'I > 2\s(I)'
_cod_data_source_file qf3068sup1.cif
_cod_data_source_block Co2TPA2Ph2dhbqBF42
_cod_original_sg_symbol_H-M 'P 21/n'
_cod_database_code 2312840
_shelx_estimated_absorpt_t_min 0.852
_shelx_estimated_absorpt_t_max 0.925
_shelx_shelxl_version_number 2014/7

loop_
_symmetry_equiv_pos_as_xyz
'x, y, z'
'-x+1/2, y+1/2, -z+1/2'
'-x, -y, -z'
'x-1/2, -y-1/2, z-1/2'

loop_
_atom_site_label
_atom_site_type_symbol
_atom_site_fract_x
_atom_site_fract_y
_atom_site_fract_z
_atom_site_U_iso_or_equiv
_atom_site_adp_type
_atom_site_occupancy
_atom_site_site_symmetry_order
_atom_site_calc_flag
_atom_site_refinement_flags_posn
_atom_site_refinement_flags_adp
_atom_site_refinement_flags_occupancy
_atom_site_disorder_assembly
_atom_site_disorder_group
C1 C 0.08548(13) 0.19702(12) 0.41708(8) 0.0238(3) Uani 1 1 d . . . . .
H1A H 0.0367 0.1359 0.4052 0.029 Uiso 1 1 calc R U . . .
H1B H 0.0511 0.2401 0.4521 0.029 Uiso 1 1 calc R U . . .
C2 C 0.20108(13) 0.16268(11) 0.45027(8) 0.0240(3) Uani 1 1 d . . . . .
C3 C 0.21814(17) 0.08044(13) 0.49833(10) 0.0370(4) Uani 1 1 d . . . . .
H3 H 0.1561 0.0406 0.5094 0.044 Uiso 1 1 calc R U . . .
C4 C 0.32638(19) 0.05721(14) 0.52977(11) 0.0459(5) Uani 1 1 d . . . . .
H4 H 0.3396 0.0022 0.5636 0.055 Uiso 1 1 calc R U . . .
C5 C 0.41534(17) 0.11506(14) 0.51141(10) 0.0384(4) Uani 1 1 d . . . . .
H5 H 0.4905 0.1002 0.5321 0.046 Uiso 1 1 calc R U . . .
C6 C 0.39266(13) 0.19488(12) 0.46235(8) 0.0262(3) Uani 1 1 d . . . . .
H6 H 0.4538 0.2342 0.4493 0.031 Uiso 1 1 calc R U . . .
C7 C 0.11647(12) 0.18907(11) 0.29111(8) 0.0210(3) Uani 1 1 d . . . . .
H7A H 0.0449 0.1595 0.2669 0.025 Uiso 1 1 calc R U . . .
H7B H 0.1661 0.1314 0.3102 0.025 Uiso 1 1 calc R U . . .
C8 C 0.17240(11) 0.25041(11) 0.23757(8) 0.0194(3) Uani 1 1 d . . . . .
C9 C 0.15941(13) 0.22672(13) 0.16423(8) 0.0269(3) Uani 1 1 d . . . . .
H9 H 0.112 0.1714 0.1455 0.032 Uiso 1 1 calc R U . . .
C10 C 0.21642(15) 0.28487(14) 0.11906(8) 0.0334(4) Uani 1 1 d . . . . .
H10 H 0.2086 0.2703 0.0687 0.04 Uiso 1 1 calc R U . . .
C11 C 0.28509(15) 0.36474(13) 0.14792(9) 0.0311(3) Uani 1 1 d . . . . .
H11 H 0.3254 0.4055 0.1178 0.037 Uiso 1 1 calc R U . . .
C12 C 0.29412(13) 0.38424(12) 0.22137(8) 0.0226(3) Uani 1 1 d . . . . .
H12 H 0.3413 0.4391 0.2412 0.027 Uiso 1 1 calc R U . . .
C13 C -0.00656(11) 0.32160(11) 0.32969(8) 0.0206(3) Uani 1 1 d . . . . .
H13A H -0.0747 0.2848 0.3406 0.025 Uiso 1 1 calc R U . . .
H13B H -0.015 0.3346 0.2769 0.025 Uiso 1 1 calc R U . . .
C14 C 0.00420(11) 0.42306(11) 0.36967(7) 0.0166(2) Uani 1 1 d . . . . .
C15 C -0.08923(11) 0.47872(11) 0.38409(7) 0.0191(3) Uani 1 1 d . . . . .
H15 H -0.1631 0.4519 0.3712 0.023 Uiso 1 1 calc R U . . .
C16 C -0.07273(12) 0.57427(11) 0.41770(7) 0.0206(3) Uani 1 1 d . . . . .
H16 H -0.1353 0.6136 0.4284 0.025 Uiso 1 1 calc R U . . .
C17 C 0.03577(12) 0.61152(11) 0.43541(7) 0.0194(3) Uani 1 1 d . . . . .
H17 H 0.0489 0.6774 0.4574 0.023 Uiso 1 1 calc R U . . .
C18 C 0.12480(11) 0.55090(10) 0.42051(7) 0.0169(2) Uani 1 1 d . . . . .
H18 H 0.1994 0.5758 0.4335 0.02 Uiso 1 1 calc R U . . .
C19 C 0.44337(10) 0.47313(10) 0.43053(7) 0.0134(2) Uani 1 1 d . . . . .
C20 C 0.54504(10) 0.52399(10) 0.43095(7) 0.0134(2) Uani 1 1 d . . . . .
C21 C 0.60537(10) 0.54998(9) 0.49966(7) 0.0128(2) Uani 1 1 d . . . . .
C22 C 0.59376(10) 0.54402(10) 0.36307(7) 0.0155(2) Uani 1 1 d . . . . .
C23 C 0.59195(12) 0.46697(11) 0.31048(7) 0.0201(3) Uani 1 1 d . . . . .
H23 H 0.5586 0.402 0.318 0.024 Uiso 1 1 calc R U . . .
C24 C 0.63846(13) 0.48445(13) 0.24725(8) 0.0251(3) Uani 1 1 d . . . . .
H24 H 0.6369 0.4313 0.212 0.03 Uiso 1 1 calc R U . . .
C25 C 0.68710(12) 0.57887(13) 0.23538(8) 0.0252(3) Uani 1 1 d . . . . .
H25 H 0.719 0.5906 0.1922 0.03 Uiso 1 1 calc R U . . .
C26 C 0.68899(12) 0.65613(12) 0.28696(8) 0.0221(3) Uani 1 1 d . . . . .
H26 H 0.7221 0.7211 0.279 0.027 Uiso 1 1 calc R U . . .
C27 C 0.64263(11) 0.63907(11) 0.35052(7) 0.0180(3) Uani 1 1 d . . . . .
H27 H 0.6443 0.6925 0.3855 0.022 Uiso 1 1 calc R U . . .
C28 C 0.47946(16) 0.06002(16) 0.29592(9) 0.0380(4) Uani 1 1 d . . . . .
C29 C 0.48861(15) 0.16352(15) 0.26797(10) 0.0355(4) Uani 1 1 d . . . . .
H29A H 0.5681 0.1839 0.2732 0.053 Uiso 1 1 calc R U . . .
H29B H 0.447 0.2116 0.2951 0.053 Uiso 1 1 calc R U . . .
H29C H 0.4569 0.1652 0.2167 0.053 Uiso 1 1 calc R U . . .
N1 N 0.09375(9) 0.25669(9) 0.35115(6) 0.0176(2) Uani 1 1 d . . . . .
N2 N 0.28742(10) 0.21897(9) 0.43235(6) 0.0203(2) Uani 1 1 d . . . . .
N3 N 0.23850(9) 0.32822(9) 0.26567(6) 0.0173(2) Uani 1 1 d . . . . .
N4 N 0.10984(9) 0.45804(9) 0.38832(6) 0.0152(2) Uani 1 1 d . . . . .
N5 N 0.4729(2) -0.02152(16) 0.31751(10) 0.0665(6) Uani 1 1 d . . . . .
B1 B 0.72652(13) 0.24125(12) 0.42324(8) 0.0192(3) Uani 1 1 d . . . . .
F1 F 0.82444(9) 0.19105(10) 0.45312(6) 0.0432(3) Uani 1 1 d . . . . .
F2 F 0.73277(8) 0.26814(8) 0.35170(5) 0.0289(2) Uani 1 1 d . . . . .
F3 F 0.63565(9) 0.17677(9) 0.42578(6) 0.0422(3) Uani 1 1 d . . . . .
F4 F 0.71177(11) 0.32890(8) 0.46306(5) 0.0434(3) Uani 1 1 d . . . . .
Co1 Co 0.24325(2) 0.35871(2) 0.37709(2) 0.01289(5) Uani 1 1 d . . . . .
O1 O 0.38194(8) 0.44249(8) 0.37302(5) 0.01741(19) Uani 1 1 d . . . . .
O2 O 0.70047(7) 0.59103(7) 0.50834(5) 0.01482(18) Uani 1 1 d . . . . .

loop_
_atom_site_aniso_label
_atom_site_aniso_U_11
_atom_site_aniso_U_22
_atom_site_aniso_U_33
_atom_site_aniso_U_23
_atom_site_aniso_U_13
_atom_site_aniso_U_12
C1 0.0227(7) 0.0225(7) 0.0272(7) -0.0013(6) 0.0069(6) -0.0057(6)
C2 0.0299(8) 0.0184(7) 0.0238(7) -0.0015(5) 0.0042(6) -0.0015(6)
C3 0.0486(11) 0.0243(8) 0.0374(9) 0.0076(7) 0.0031(8) -0.0048(7)
C4 0.0636(13) 0.0258(9) 0.0443(11) 0.0127(8) -0.0069(9) 0.0050(9)
C5 0.0427(10) 0.0269(8) 0.0410(10) 0.0026(7) -0.0105(8) 0.0120(7)
C6 0.0262(7) 0.0218(7) 0.0287(8) -0.0030(6) -0.0032(6) 0.0064(6)
C7 0.0173(6) 0.0198(6) 0.0256(7) -0.0093(5) 0.0018(5) -0.0042(5)
C8 0.0147(6) 0.0217(7) 0.0210(6) -0.0070(5) -0.0009(5) 0.0023(5)
C9 0.0245(7) 0.0313(8) 0.0235(7) -0.0127(6) -0.0017(6) 0.0006(6)
C10 0.0388(9) 0.0431(10) 0.0175(7) -0.0089(7) 0.0007(6) 0.0035(8)
C11 0.0396(9) 0.0359(9) 0.0188(7) 0.0005(6) 0.0071(6) -0.0007(7)
C12 0.0240(7) 0.0247(7) 0.0187(7) -0.0007(5) 0.0017(5) -0.0007(6)
C13 0.0112(6) 0.0255(7) 0.0240(7) -0.0078(5) -0.0012(5) -0.0010(5)
C14 0.0122(6) 0.0221(6) 0.0146(6) -0.0011(5) -0.0011(4) 0.0003(5)
C15 0.0119(6) 0.0268(7) 0.0178(6) 0.0004(5) -0.0009(5) 0.0023(5)
C16 0.0172(6) 0.0254(7) 0.0190(6) 0.0017(5) 0.0019(5) 0.0078(5)
C17 0.0213(7) 0.0197(6) 0.0167(6) -0.0005(5) 0.0002(5) 0.0042(5)
C18 0.0152(6) 0.0186(6) 0.0159(6) -0.0012(5) -0.0012(5) 0.0006(5)
C19 0.0114(5) 0.0152(6) 0.0129(5) 0.0010(4) -0.0011(4) 0.0013(4)
C20 0.0108(5) 0.0155(6) 0.0136(5) 0.0015(4) 0.0003(4) -0.0002(4)
C21 0.0093(5) 0.0127(5) 0.0159(6) 0.0014(4) 0.0002(4) 0.0016(4)
C22 0.0091(5) 0.0217(6) 0.0150(6) 0.0033(5) -0.0011(4) 0.0011(5)
C23 0.0175(6) 0.0228(7) 0.0201(6) -0.0001(5) 0.0028(5) -0.0001(5)
C24 0.0246(7) 0.0324(8) 0.0191(7) -0.0021(6) 0.0052(6) 0.0033(6)
C25 0.0189(7) 0.0377(8) 0.0196(7) 0.0073(6) 0.0043(5) 0.0031(6)
C26 0.0144(6) 0.0284(7) 0.0226(7) 0.0090(6) -0.0006(5) -0.0015(5)
C27 0.0130(6) 0.0220(6) 0.0177(6) 0.0033(5) -0.0022(5) -0.0004(5)
C28 0.0397(10) 0.0468(11) 0.0256(8) -0.0065(7) -0.0027(7) -0.0142(8)
C29 0.0321(9) 0.0414(10) 0.0309(8) -0.0005(7) -0.0035(7) 0.0016(7)
N1 0.0137(5) 0.0194(5) 0.0196(5) -0.0048(4) 0.0017(4) -0.0016(4)
N2 0.0215(6) 0.0171(5) 0.0216(6) -0.0023(4) -0.0002(5) 0.0018(4)
N3 0.0149(5) 0.0197(5) 0.0164(5) -0.0026(4) -0.0010(4) 0.0010(4)
N4 0.0119(5) 0.0191(5) 0.0140(5) -0.0018(4) -0.0010(4) 0.0010(4)
N5 0.1012(18) 0.0518(12) 0.0413(10) 0.0013(9) -0.0090(10) -0.0368(12)
B1 0.0179(7) 0.0205(7) 0.0196(7) -0.0015(6) 0.0039(6) -0.0014(6)
F1 0.0259(5) 0.0649(8) 0.0378(6) 0.0056(5) 0.0002(4) 0.0162(5)
F2 0.0291(5) 0.0389(5) 0.0199(4) -0.0002(4) 0.0078(3) 0.0008(4)
F3 0.0312(5) 0.0401(6) 0.0536(7) 0.0146(5) -0.0001(5) -0.0159(5)
F4 0.0818(9) 0.0263(5) 0.0209(5) -0.0045(4) 0.0033(5) 0.0086(5)
Co1 0.00924(8) 0.01500(9) 0.01389(9) -0.00205(6) -0.00041(6) -0.00074(6)
O1 0.0122(4) 0.0251(5) 0.0142(4) -0.0011(4) -0.0009(3) -0.0044(4)
O2 0.0099(4) 0.0174(4) 0.0164(4) 0.0004(3) -0.0006(3) -0.0021(3)

loop_
_atom_type_symbol
_atom_type_description
_atom_type_scat_dispersion_real
_atom_type_scat_dispersion_imag
_atom_type_scat_source
C C 0.0033 0.0016 'International Tables Vol C Tables 4.2.6.8 and 6.1.1.4'
H H 0 0 'International Tables Vol C Tables 4.2.6.8 and 6.1.1.4'
N N 0.0061 0.0033 'International Tables Vol C Tables 4.2.6.8 and 6.1.1.4'
B B 0.0013 0.0007 'International Tables Vol C Tables 4.2.6.8 and 6.1.1.4'
F F 0.0171 0.0103 'International Tables Vol C Tables 4.2.6.8 and 6.1.1.4'
Co Co 0.3494 0.9721 'International Tables Vol C Tables 4.2.6.8 and 6.1.1.4'
O O 0.0106 0.006 'International Tables Vol C Tables 4.2.6.8 and 6.1.1.4'

loop_
_geom_angle_atom_site_label_1
_geom_angle_atom_site_label_2
_geom_angle_atom_site_label_3
_geom_angle
_geom_angle_site_symmetry_1
_geom_angle_site_symmetry_3
_geom_angle_publ_flag
N1 C1 C2 109.67(12) . . ?
N1 C1 H1A 109.7 . . ?
C2 C1 H1A 109.7 . . ?
N1 C1 H1B 109.7 . . ?
C2 C1 H1B 109.7 . . ?
H1A C1 H1B 108.2 . . ?
N2 C2 C3 121.71(15) . . ?
N2 C2 C1 115.70(13) . . ?
C3 C2 C1 122.55(15) . . ?
C4 C3 C2 119.19(17) . . ?
C4 C3 H3 120.4 . . ?
C2 C3 H3 120.4 . . ?
C3 C4 C5 119.17(16) . . ?
C3 C4 H4 120.4 . . ?
C5 C4 H4 120.4 . . ?
C6 C5 C4 118.70(17) . . ?
C6 C5 H5 120.7 . . ?
C4 C5 H5 120.7 . . ?
N2 C6 C5 122.49(16) . . ?
N2 C6 H6 118.8 . . ?
C5 C6 H6 118.8 . . ?
N1 C7 C8 109.65(11) . . ?
N1 C7 H7A 109.7 . . ?
C8 C7 H7A 109.7 . . ?
N1 C7 H7B 109.7 . . ?
C8 C7 H7B 109.7 . . ?
H7A C7 H7B 108.2 . . ?
N3 C8 C9 122.03(14) . . ?
N3 C8 C7 115.44(12) . . ?
C9 C8 C7 122.51(13) . . ?
C10 C9 C8 118.89(14) . . ?
C10 C9 H9 120.6 . . ?
C8 C9 H9 120.6 . . ?
C9 C10 C11 119.21(14) . . ?
C9 C10 H10 120.4 . . ?
C11 C10 H10 120.4 . . ?
C12 C11 C10 118.93(15) . . ?
C12 C11 H11 120.5 . . ?
C10 C11 H11 120.5 . . ?
N3 C12 C11 122.22(14) . . ?
N3 C12 H12 118.9 . . ?
C11 C12 H12 118.9 . . ?
N1 C13 C14 110.52(11) . . ?
N1 C13 H13A 109.5 . . ?
C14 C13 H13A 109.5 . . ?
N1 C13 H13B 109.5 . . ?
C14 C13 H13B 109.5 . . ?
H13A C13 H13B 108.1 . . ?
N4 C14 C15 122.05(12) . . ?
N4 C14 C13 115.80(11) . . ?
C15 C14 C13 122.11(12) . . ?
C14 C15 C16 118.76(13) . . ?
C14 C15 H15 120.6 . . ?
C16 C15 H15 120.6 . . ?
C17 C16 C15 119.29(13) . . ?
C17 C16 H16 120.4 . . ?
C15 C16 H16 120.4 . . ?
C18 C17 C16 118.67(13) . . ?
C18 C17 H17 120.7 . . ?
C16 C17 H17 120.7 . . ?
N4 C18 C17 122.53(13) . . ?
N4 C18 H18 118.7 . . ?
C17 C18 H18 118.7 . . ?
O1 C19 C20 123.89(11) . . ?
O1 C19 C21 114.29(11) . 3_666 ?
C20 C19 C21 121.82(11) . 3_666 ?
C19 C20 C21 117.11(11) . . ?
C19 C20 C22 121.72(11) . . ?
C21 C20 C22 121.02(11) . . ?
O2 C21 C20 124.06(11) . . ?
O2 C21 C19 114.93(11) . 3_666 ?
C20 C21 C19 121.01(11) . 3_666 ?
C27 C22 C23 118.54(12) . . ?
C27 C22 C20 121.25(12) . . ?
C23 C22 C20 120.21(12) . . ?
C24 C23 C22 120.68(13) . . ?
C24 C23 H23 119.7 . . ?
C22 C23 H23 119.7 . . ?
C25 C24 C23 120.36(14) . . ?
C25 C24 H24 119.8 . . ?
C23 C24 H24 119.8 . . ?
C24 C25 C26 119.55(13) . . ?
C24 C25 H25 120.2 . . ?
C26 C25 H25 120.2 . . ?
C25 C26 C27 120.38(14) . . ?
C25 C26 H26 119.8 . . ?
C27 C26 H26 119.8 . . ?
C26 C27 C22 120.49(13) . . ?
C26 C27 H27 119.8 . . ?
C22 C27 H27 119.8 . . ?
N5 C28 C29 179.4(3) . . ?
C28 C29 H29A 109.5 . . ?
C28 C29 H29B 109.5 . . ?
H29A C29 H29B 109.5 . . ?
C28 C29 H29C 109.5 . . ?
H29A C29 H29C 109.5 . . ?
H29B C29 H29C 109.5 . . ?
C1 N1 C7 111.39(11) . . ?
C1 N1 C13 112.40(11) . . ?
C7 N1 C13 111.08(11) . . ?
C1 N1 Co1 105.95(8) . . ?
C7 N1 Co1 106.89(8) . . ?
C13 N1 Co1 108.81(8) . . ?
C6 N2 C2 118.72(13) . . ?
C6 N2 Co1 124.03(10) . . ?
C2 N2 Co1 115.81(10) . . ?
C8 N3 C12 118.72(12) . . ?
C8 N3 Co1 117.39(9) . . ?
C12 N3 Co1 123.84(9) . . ?
C14 N4 C18 118.68(11) . . ?
C14 N4 Co1 118.30(9) . . ?
C18 N4 Co1 122.63(9) . . ?
F3 B1 F4 108.63(13) . . ?
F3 B1 F1 109.30(13) . . ?
F4 B1 F1 109.36(13) . . ?
F3 B1 F2 109.34(12) . . ?
F4 B1 F2 109.78(12) . . ?
F1 B1 F2 110.40(12) . . ?
O1 Co1 N4 108.84(4) . . ?
O1 Co1 N3 88.54(4) . . ?
N4 Co1 N3 107.28(4) . . ?
O1 Co1 N2 109.25(4) . . ?
N4 Co1 N2 128.56(5) . . ?
N3 Co1 N2 106.97(5) . . ?
O1 Co1 N1 164.73(4) . . ?
N4 Co1 N1 77.43(4) . . ?
N3 Co1 N1 76.24(4) . . ?
N2 Co1 N1 74.83(5) . . ?
O1 Co1 O2 74.68(3) . 3_666 ?
N4 Co1 O2 81.96(4) . 3_666 ?
N3 Co1 O2 162.86(4) . 3_666 ?
N2 Co1 O2 76.19(4) . 3_666 ?
N1 Co1 O2 120.43(4) . 3_666 ?
C19 O1 Co1 121.58(8) . . ?
C21 O2 Co1 113.37(8) . 3_666 ?

loop_
_geom_bond_atom_site_label_1
_geom_bond_atom_site_label_2
_geom_bond_distance
_geom_bond_site_symmetry_2
_geom_bond_publ_flag
C1 N1 1.4671(18) . ?
C1 C2 1.505(2) . ?
C1 H1A 0.99 . ?
C1 H1B 0.99 . ?
C2 N2 1.3443(19) . ?
C2 C3 1.389(2) . ?
C3 C4 1.381(3) . ?
C3 H3 0.95 . ?
C4 C5 1.383(3) . ?
C4 H4 0.95 . ?
C5 C6 1.382(2) . ?
C5 H5 0.95 . ?
C6 N2 1.3441(19) . ?
C6 H6 0.95 . ?
C7 N1 1.4758(17) . ?
C7 C8 1.503(2) . ?
C7 H7A 0.99 . ?
C7 H7B 0.99 . ?
C8 N3 1.3425(18) . ?
C8 C9 1.390(2) . ?
C9 C10 1.379(2) . ?
C9 H9 0.95 . ?
C10 C11 1.384(2) . ?
C10 H10 0.95 . ?
C11 C12 1.383(2) . ?
C11 H11 0.95 . ?
C12 N3 1.3429(19) . ?
C12 H12 0.95 . ?
C13 N1 1.4759(17) . ?
C13 C14 1.5071(19) . ?
C13 H13A 0.99 . ?
C13 H13B 0.99 . ?
C14 N4 1.3442(16) . ?
C14 C15 1.3880(18) . ?
C15 C16 1.388(2) . ?
C15 H15 0.95 . ?
C16 C17 1.383(2) . ?
C16 H16 0.95 . ?
C17 C18 1.3826(19) . ?
C17 H17 0.95 . ?
C18 N4 1.3445(17) . ?
C18 H18 0.95 . ?
C19 O1 1.2782(15) . ?
C19 C20 1.3836(17) . ?
C19 C21 1.5280(17) 3_666 ?
C20 C21 1.4229(17) . ?
C20 C22 1.4878(17) . ?
C21 O2 1.2473(15) . ?
C21 C19 1.5280(17) 3_666 ?
C22 C27 1.3959(19) . ?
C22 C23 1.3970(19) . ?
C23 C24 1.3903(19) . ?
C23 H23 0.95 . ?
C24 C25 1.385(2) . ?
C24 H24 0.95 . ?
C25 C26 1.386(2) . ?
C25 H25 0.95 . ?
C26 C27 1.3941(19) . ?
C26 H26 0.95 . ?
C27 H27 0.95 . ?
C28 N5 1.136(3) . ?
C28 C29 1.447(3) . ?
C29 H29A 0.98 . ?
C29 H29B 0.98 . ?
C29 H29C 0.98 . ?
N1 Co1 2.2244(11) . ?
N2 Co1 2.1130(12) . ?
N3 Co1 2.1088(11) . ?
N4 Co1 2.0838(11) . ?
B1 F3 1.3776(18) . ?
B1 F4 1.3806(18) . ?
B1 F1 1.3893(18) . ?
B1 F2 1.3911(18) . ?
Co1 O1 1.9942(9) . ?
Co1 O2 2.2474(9) 3_666 ?
O2 Co1 2.2474(9) 3_666 ?

_cod_database_fobs_code 2312840
